data_4332442
loop_
_publ_author_name
'Li, Dongfeng'
'Cl\'erac, Rodolphe'
'Parkin, Sean'
'Wang, Guangbin'
'Yee, Gordon T.'
'Holmes, Stephen M.'

_publ_section_title
;
 AnS= 2 Cyanide-Bridged Trinuclear FeIII2NiIISingle-Molecule Magnet
;
_journal_issue 14
_journal_name_full 'Inorganic Chemistry'
_journal_page_first 5251
_journal_page_last 5253
_journal_paper_doi 10.1021/ic060379b
_journal_volume 45
_journal_year 2006
_chemical_formula_sum 'C50 H44 B2 Fe2 N26 Ni O2'
_chemical_formula_weight 1233.14
_chemical_name_systematic
; 
 ? 
;
_space_group_IT_number 11
_symmetry_cell_setting monoclinic
_symmetry_space_group_name_Hall '-P 2yb'
_symmetry_space_group_name_H-M 'P 1 21/m 1'
_atom_sites_solution_hydrogens geom
_atom_sites_solution_primary direct
_atom_sites_solution_secondary difmap
_audit_creation_method SHELXL-97
_cell_angle_alpha 90.00
_cell_angle_beta 105.0590(10)
_cell_angle_gamma 90.00
_cell_formula_units_Z 2
_cell_length_a 8.7275(2)
_cell_length_b 22.6306(6)
_cell_length_c 15.3268(4)
_cell_measurement_reflns_used 7098
_cell_measurement_temperature 90.0(2)
_cell_measurement_theta_max 67.99
_cell_measurement_theta_min 2.99
_cell_volume 2923.22(13)
_computing_cell_refinement 'Bruker SMART'
_computing_data_collection 'Bruker SMART'
_computing_data_reduction 'Bruker SAINT'
_computing_molecular_graphics 'Bruker SHELXTL'
_computing_publication_material 'Bruker SHELXTL'
_computing_structure_refinement 'SHELXL-97 (Sheldrick, 1997)'
_computing_structure_solution 'SHELXS-97 (Sheldrick, 1990)'
_diffrn_ambient_temperature 90.0(2)
_diffrn_measured_fraction_theta_full 0.966
_diffrn_measured_fraction_theta_max 0.966
_diffrn_measurement_device_type 'CCD area detector'
_diffrn_measurement_method 'phi and omega scans'
_diffrn_radiation_monochromator graphite
_diffrn_radiation_source 'fine-focus sealed tube'
_diffrn_radiation_type CuK\a
_diffrn_radiation_wavelength 1.54178
_diffrn_reflns_av_R_equivalents 0.0767
_diffrn_reflns_av_sigmaI/netI 0.0552
_diffrn_reflns_limit_h_max 10
_diffrn_reflns_limit_h_min -8
_diffrn_reflns_limit_k_max 27
_diffrn_reflns_limit_k_min -27
_diffrn_reflns_limit_l_max 18
_diffrn_reflns_limit_l_min -18
_diffrn_reflns_number 30933
_diffrn_reflns_theta_full 68.19
_diffrn_reflns_theta_max 68.19
_diffrn_reflns_theta_min 4.92
_exptl_absorpt_coefficient_mu 4.822
_exptl_absorpt_correction_T_max 0.8689
_exptl_absorpt_correction_T_min 0.6516
_exptl_absorpt_correction_type empirical
_exptl_absorpt_process_details 'SADABS, BRUKER SAINT'
_exptl_crystal_colour orange
_exptl_crystal_density_diffrn 1.401
_exptl_crystal_density_method 'not measured'
_exptl_crystal_description plate
_exptl_crystal_F_000 1264
_exptl_crystal_size_max 0.15
_exptl_crystal_size_mid 0.08
_exptl_crystal_size_min 0.03
_refine_diff_density_max 1.730
_refine_diff_density_min -0.748
_refine_diff_density_rms 0.109
_refine_ls_extinction_method none
_refine_ls_goodness_of_fit_ref 1.039
_refine_ls_hydrogen_treatment constr
_refine_ls_matrix_type full
_refine_ls_number_parameters 501
_refine_ls_number_reflns 5314
_refine_ls_number_restraints 37
_refine_ls_restrained_S_all 1.054
_refine_ls_R_factor_all 0.0854
_refine_ls_R_factor_gt 0.0691
_refine_ls_shift/su_max 0.001
_refine_ls_shift/su_mean 0.000
_refine_ls_structure_factor_coef Fsqd
_refine_ls_weighting_details 'calc w=1/[\s^2^(Fo^2^)+(0.0912P)^2^+10.5343P] where P=(Fo^2^+2Fc^2^)/3'
_refine_ls_weighting_scheme calc
_refine_ls_wR_factor_gt 0.1771
_refine_ls_wR_factor_ref 0.1904
_reflns_number_gt 4355
_reflns_number_total 5314
_reflns_threshold_expression >2sigma(I)
_cod_data_source_file ic060379bsup1.cif
_cod_data_source_block x05060_[(pzTp)FeIII(CN)3]2[NiII(bipy)2].2H2O(3)
_cod_depositor_comments
;
The following automatic conversions were performed:

'_symmetry_cell_setting' value 'Monoclinic' changed to 'monoclinic'
according to /home/saulius/struct/CIF-dictionaries/cif_core.dic
dictionary named 'cif_core.dic' version 2.4.2 from 2011-04-26.

Automatic conversion script
Id: cif_fix_values 1891 2012-01-12 08:04:46Z andrius 
;
_cod_original_sg_symbol_H-M P2(1)/m
_cod_database_code 4332442

loop_
_symmetry_equiv_pos_as_xyz
'x, y, z'
'-x, y+1/2, -z'
'-x, -y, -z'
'x, -y-1/2, z'

loop_
_atom_site_label
_atom_site_type_symbol
_atom_site_fract_x
_atom_site_fract_y
_atom_site_fract_z
_atom_site_U_iso_or_equiv
_atom_site_adp_type
_atom_site_occupancy
_atom_site_symmetry_multiplicity
_atom_site_calc_flag
_atom_site_refinement_flags
_atom_site_disorder_assembly
_atom_site_disorder_group
Fe1 Fe 0.08988(8) 0.42116(3) 0.76236(4) 0.0218(2) Uani 1 1 d . . .
Ni1 Ni 0.06815(13) 0.2500 0.54500(7) 0.0226(3) Uani 1 2 d S . .
B1 B 0.3897(6) 0.5015(3) 0.8081(4) 0.0289(12) Uani 1 1 d . . .
N1 N 0.1812(4) 0.46610(17) 0.6765(3) 0.0259(8) Uani 1 1 d . . .
N2 N 0.3152(4) 0.49993(18) 0.7057(3) 0.0277(9) Uani 1 1 d . . .
N3 N 0.1196(4) 0.49169(17) 0.8400(2) 0.0239(8) Uani 1 1 d . . .
N4 N 0.2573(4) 0.52272(17) 0.8521(2) 0.0244(8) Uani 1 1 d . . .
N5 N 0.3073(5) 0.39742(18) 0.8265(3) 0.0275(9) Uani 1 1 d . . .
N6 N 0.4306(5) 0.43685(18) 0.8377(3) 0.0286(9) Uani 1 1 d . . .
N7 N 0.5296(5) 0.54160(19) 0.8382(3) 0.0304(9) Uani 1 1 d . . .
N8 N 0.6275(6) 0.5452(3) 0.9248(3) 0.0512(13) Uani 1 1 d . . .
N9 N 0.0514(5) 0.31448(17) 0.6359(3) 0.0267(8) Uani 1 1 d . . .
N10 N -0.2527(5) 0.4557(2) 0.6645(3) 0.0370(10) Uani 1 1 d . . .
N11 N -0.0502(5) 0.34906(17) 0.8929(3) 0.0295(9) Uani 1 1 d . . .
C1 C 0.1421(6) 0.4676(2) 0.5864(3) 0.0345(11) Uani 1 1 d . . .
H1A H 0.0537 0.4478 0.5483 0.041 Uiso 1 1 calc R . .
C2 C 0.2492(7) 0.5023(3) 0.5565(4) 0.0497(16) Uani 1 1 d . . .
H2A H 0.2482 0.5109 0.4956 0.060 Uiso 1 1 calc R . .
C3 C 0.3569(7) 0.5215(3) 0.6332(3) 0.0443(14) Uani 1 1 d . . .
H3A H 0.4461 0.5459 0.6349 0.053 Uiso 1 1 calc R . .
C4 C 0.0284(6) 0.5207(2) 0.8832(3) 0.0272(10) Uani 1 1 d . . .
H4A H -0.0742 0.5085 0.8863 0.033 Uiso 1 1 calc R . .
C5 C 0.1062(6) 0.5718(2) 0.9234(3) 0.0291(10) Uani 1 1 d . . .
H5A H 0.0681 0.6005 0.9580 0.035 Uiso 1 1 calc R . .
C6 C 0.2503(6) 0.5715(2) 0.9019(3) 0.0272(10) Uani 1 1 d . . .
H6A H 0.3308 0.6007 0.9191 0.033 Uiso 1 1 calc R . .
C7 C 0.3723(6) 0.3447(2) 0.8521(3) 0.0342(11) Uani 1 1 d . . .
H7A H 0.3143 0.3092 0.8520 0.041 Uiso 1 1 calc R . .
C8 C 0.5366(6) 0.3490(3) 0.8790(4) 0.0398(13) Uani 1 1 d . . .
H8A H 0.6107 0.3182 0.9005 0.048 Uiso 1 1 calc R . .
C9 C 0.5687(6) 0.4074(2) 0.8678(3) 0.0347(12) Uani 1 1 d . . .
H9B H 0.6716 0.4244 0.8793 0.042 Uiso 1 1 calc R . .
C10 C 0.5458(6) 0.5912(2) 0.7909(3) 0.0297(11) Uani 1 1 d . . .
H10A H 0.4905 0.6003 0.7304 0.036 Uiso 1 1 calc R . .
C11 C 0.6542(7) 0.6241(3) 0.8464(4) 0.0495(15) Uani 1 1 d . . .
H11A H 0.6898 0.6613 0.8306 0.059 Uiso 1 1 calc R . .
C12 C 0.7094(6) 0.5975(3) 0.9303(4) 0.0387(12) Uani 1 1 d . . .
H12A H 0.7873 0.6123 0.9809 0.046 Uiso 1 1 calc R . .
C13 C 0.0628(5) 0.3533(2) 0.6845(3) 0.0249(10) Uani 1 1 d . . .
C14 C -0.1229(6) 0.4431(2) 0.7011(3) 0.0277(10) Uani 1 1 d . . .
C15 C 0.0023(6) 0.3758(2) 0.8431(3) 0.0263(10) Uani 1 1 d . . .
N12 N 0.3178(8) 0.2500 0.5893(4) 0.0431(16) Uani 1 2 d S . 1
C16 C 0.4110(12) 0.2261(5) 0.6540(7) 0.038(3) Uani 0.50 1 d P . 1
H16A H 0.3791 0.1906 0.6790 0.046 Uiso 0.50 1 d PR . 1
C17 C 0.5658(11) 0.2500 0.6928(6) 0.066(3) Uani 1 2 d S . 1
H17A H 0.6319 0.2298 0.7439 0.079 Uiso 0.50 1 d PR . 1
C18 C 0.6227(16) 0.2952(7) 0.6648(10) 0.063(4) Uani 0.50 1 d P . 1
H18A H 0.7295 0.3079 0.6916 0.076 Uiso 0.50 1 d PR . 1
C19 C 0.5269(15) 0.3253(6) 0.5957(9) 0.054(3) Uani 0.50 1 d P . 1
H19A H 0.5657 0.3602 0.5729 0.065 Uiso 0.50 1 d PR . 1
C20 C 0.3749(15) 0.3070(5) 0.5575(8) 0.043(3) Uani 0.50 1 d P . 1
C21 C 0.2638(18) 0.3356(5) 0.4790(10) 0.040(3) Uani 0.50 1 d P . 1
C22 C 0.3138(17) 0.3780(6) 0.4247(9) 0.053(3) Uani 0.50 1 d P . 1
H22A H 0.4239 0.3884 0.4363 0.063 Uiso 0.50 1 d PR . 1
C23 C 0.204(3) 0.4039(7) 0.3548(12) 0.056(5) Uani 0.50 1 d P . 1
H23A H 0.2366 0.4338 0.3188 0.067 Uiso 0.50 1 d PR . 1
C24 C 0.049(4) 0.3875(10) 0.3370(18) 0.045(5) Uani 0.50 1 d P . 1
H24A H -0.0293 0.4047 0.2875 0.054 Uiso 0.50 1 d PR . 1
C25 C 0.0063(18) 0.3448(5) 0.3912(7) 0.041(3) Uani 0.50 1 d P . 1
H25A H -0.1031 0.3334 0.3799 0.049 Uiso 0.50 1 d PR . 1
N13 N 0.111(3) 0.3196(13) 0.458(2) 0.033(6) Uani 0.50 1 d P . 1
N14 N 0.057(3) 0.1871(15) 0.451(2) 0.030(5) Uani 0.50 1 d P . 2
C26 C 0.176(2) 0.1533(6) 0.4397(8) 0.034(3) Uani 0.50 1 d P . 2
H26A H 0.2806 0.1619 0.4763 0.041 Uiso 0.50 1 d PR . 2
C27 C 0.156(2) 0.1067(7) 0.3767(10) 0.039(3) Uani 0.50 1 d P . 2
H27A H 0.2454 0.0830 0.3721 0.047 Uiso 0.50 1 d PR . 2
C28 C 0.010(3) 0.0958(9) 0.3224(16) 0.040(5) Uani 0.50 1 d P . 2
H28A H -0.0054 0.0647 0.2782 0.048 Uiso 0.50 1 d PR . 2
C29 C -0.1165(15) 0.1291(5) 0.3317(7) 0.044(3) Uani 0.50 1 d P . 2
H29A H -0.2212 0.1213 0.2943 0.052 Uiso 0.50 1 d PR . 2
C30 C -0.0916(14) 0.1753(5) 0.3965(7) 0.032(2) Uani 0.50 1 d P . 2
C31 C -0.2162(12) 0.2142(5) 0.4095(7) 0.035(2) Uani 0.50 1 d P . 2
C32 C -0.3731(14) 0.2139(6) 0.3555(9) 0.053(3) Uani 0.50 1 d P . 2
H32A H -0.4030 0.1863 0.3064 0.063 Uiso 0.50 1 d PR . 2
C33 C -0.4769(12) 0.2500 0.3702(9) 0.074(3) Uani 1 2 d S . 2
H33A H -0.5859 0.2500 0.3365 0.088 Uiso 1 2 d SR . 2
C34 C -0.4295(15) 0.2961(7) 0.4381(11) 0.064(4) Uani 0.50 1 d P . 2
H34A H -0.5001 0.3273 0.4449 0.077 Uiso 0.50 1 d PR . 2
C35 C -0.2786(13) 0.2921(5) 0.4921(8) 0.042(3) Uani 0.50 1 d P . 2
H35A H -0.2447 0.3195 0.5410 0.050 Uiso 0.50 1 d PR . 2
N15 N -0.1735(7) 0.2500 0.4783(4) 0.0324(13) Uani 1 2 d S . 2
O1W O -0.1398(12) 0.2500 0.9791(6) 0.055(3) Uani 0.663(18) 2 d SPU A 1
H1WA H -0.1702 0.2804 1.0024 0.082 Uiso 0.331(9) 1 d PR A 1
H1WB H -0.1702 0.2196 1.0024 0.082 Uiso 0.331(9) 1 d PR A 1
O2W O 0.8625(18) 0.7500 0.8373(10) 0.056(4) Uani 0.455(16) 2 d SPU B 1
H2W H 0.8088 0.7406 0.7845 0.084 Uiso 0.228(8) 1 d PR B 1
H2WB H 0.9578 0.7406 0.8396 0.084 Uiso 0.228(8) 1 d PR B 1
O3W O 0.935(2) 0.7500 0.7811(11) 0.060(4) Uani 0.403(15) 2 d SPU C 2
H3W H 0.8611 0.7500 0.7324 0.090 Uiso 0.403(15) 2 d SPR C 2
H3WB H 1.0240 0.7500 0.7683 0.090 Uiso 0.403(15) 2 d SPR C 2
O4W O 0.4907(18) 0.4066(7) 0.5500(11) 0.020(5) Uani 0.173(10) 1 d PU D 2
H4W H 0.4030 0.4124 0.5631 0.030 Uiso 0.173(10) 1 d PR D 2
H4WB H 0.4764 0.4118 0.4935 0.030 Uiso 0.173(10) 1 d PR D 2
O5W O 0.439(4) 0.7500 0.903(2) 0.022(10) Uani 0.134(16) 2 d SPU . .
H5WA H 0.3814 0.7209 0.9099 0.034 Uiso 0.067(8) 1 d PR . .
H5WB H 0.5358 0.7397 0.9198 0.034 Uiso 0.067(8) 1 d PR . .

loop_
_atom_site_aniso_label
_atom_site_aniso_U_11
_atom_site_aniso_U_22
_atom_site_aniso_U_33
_atom_site_aniso_U_23
_atom_site_aniso_U_13
_atom_site_aniso_U_12
Fe1 0.0210(4) 0.0238(4) 0.0231(4) -0.0024(3) 0.0103(3) 0.0007(3)
Ni1 0.0266(6) 0.0217(5) 0.0222(5) 0.000 0.0115(4) 0.000
B1 0.019(3) 0.037(3) 0.034(3) -0.005(2) 0.014(2) -0.005(2)
N1 0.0193(19) 0.033(2) 0.027(2) -0.0057(16) 0.0076(16) -0.0034(16)
N2 0.021(2) 0.038(2) 0.027(2) -0.0033(17) 0.0116(16) -0.0066(17)
N3 0.0202(19) 0.029(2) 0.0258(19) -0.0031(15) 0.0116(15) -0.0011(15)
N4 0.0202(19) 0.030(2) 0.0242(19) -0.0038(15) 0.0083(15) -0.0036(16)
N5 0.027(2) 0.032(2) 0.0249(19) -0.0015(16) 0.0096(16) 0.0017(17)
N6 0.023(2) 0.038(2) 0.027(2) -0.0065(17) 0.0094(16) 0.0014(17)
N7 0.023(2) 0.045(2) 0.025(2) -0.0027(17) 0.0088(16) -0.0027(18)
N8 0.034(3) 0.074(4) 0.045(3) -0.011(3) 0.010(2) 0.003(2)
N9 0.030(2) 0.0244(19) 0.030(2) -0.0008(17) 0.0146(17) -0.0026(16)
N10 0.024(2) 0.044(3) 0.045(3) 0.003(2) 0.012(2) 0.0018(19)
N11 0.032(2) 0.029(2) 0.030(2) -0.0016(17) 0.0107(18) -0.0025(17)
C1 0.034(3) 0.046(3) 0.025(2) -0.003(2) 0.010(2) -0.011(2)
C2 0.052(4) 0.078(4) 0.022(3) -0.004(3) 0.014(2) -0.027(3)
C3 0.040(3) 0.069(4) 0.030(3) -0.006(3) 0.020(2) -0.025(3)
C4 0.023(2) 0.031(2) 0.031(2) -0.0039(19) 0.0137(19) -0.0012(19)
C5 0.026(3) 0.031(2) 0.034(3) -0.0080(19) 0.013(2) -0.0002(19)
C6 0.028(3) 0.027(2) 0.027(2) -0.0039(18) 0.007(2) -0.0043(19)
C7 0.036(3) 0.032(3) 0.032(3) -0.002(2) 0.006(2) 0.007(2)
C8 0.030(3) 0.048(3) 0.036(3) -0.006(2) -0.001(2) 0.016(2)
C9 0.017(2) 0.051(3) 0.034(3) -0.010(2) 0.003(2) 0.009(2)
C10 0.026(2) 0.040(3) 0.021(2) 0.0020(19) 0.0015(19) -0.010(2)
C11 0.042(3) 0.056(4) 0.051(3) -0.002(3) 0.012(3) -0.017(3)
C12 0.019(2) 0.056(3) 0.039(3) -0.011(2) 0.005(2) -0.008(2)
C13 0.020(2) 0.030(2) 0.026(2) 0.004(2) 0.0103(19) 0.0029(18)
C14 0.033(3) 0.023(2) 0.031(2) 0.0000(19) 0.016(2) -0.003(2)
C15 0.026(2) 0.024(2) 0.028(2) -0.0088(19) 0.007(2) 0.0004(19)
N12 0.032(4) 0.068(5) 0.033(4) 0.000 0.016(3) 0.000
C16 0.028(5) 0.060(7) 0.025(5) 0.003(4) 0.005(4) -0.013(4)
C17 0.030(5) 0.123(10) 0.038(5) 0.000 -0.003(4) 0.000
C18 0.033(7) 0.092(11) 0.058(8) -0.010(8) 0.003(6) -0.036(7)
C19 0.042(7) 0.065(8) 0.059(8) -0.004(6) 0.019(6) -0.033(6)
C20 0.049(7) 0.035(6) 0.055(7) -0.006(5) 0.032(6) -0.022(5)
C21 0.056(8) 0.019(5) 0.057(8) 0.009(5) 0.035(7) -0.002(6)
C22 0.063(9) 0.047(7) 0.063(8) 0.009(6) 0.044(7) -0.014(6)
C23 0.095(14) 0.037(8) 0.059(11) 0.015(7) 0.059(10) 0.003(8)
C24 0.075(17) 0.028(11) 0.035(11) 0.020(8) 0.018(11) 0.017(9)
C25 0.063(9) 0.034(6) 0.026(6) 0.005(5) 0.014(6) 0.007(6)
N13 0.061(19) 0.016(7) 0.035(10) 0.005(6) 0.035(14) -0.006(11)
N14 0.029(11) 0.030(10) 0.037(7) 0.007(6) 0.018(8) 0.007(7)
C26 0.046(8) 0.029(6) 0.027(6) 0.001(5) 0.010(6) -0.002(7)
C27 0.055(11) 0.041(8) 0.027(8) -0.006(6) 0.019(7) 0.011(7)
C28 0.062(13) 0.023(10) 0.028(8) -0.016(7) 0.001(8) -0.004(8)
C29 0.056(7) 0.037(6) 0.030(5) -0.004(4) -0.004(5) -0.003(5)
C30 0.032(6) 0.036(6) 0.027(5) 0.006(4) 0.006(5) -0.006(5)
C31 0.024(5) 0.041(6) 0.039(6) 0.010(5) 0.006(4) -0.007(4)
C32 0.035(7) 0.065(8) 0.052(8) 0.005(6) -0.001(6) -0.010(6)
C33 0.027(5) 0.104(9) 0.090(8) 0.000 0.014(5) 0.000
C34 0.033(7) 0.071(9) 0.096(11) 0.029(8) 0.031(7) 0.015(6)
C35 0.030(6) 0.048(6) 0.054(7) 0.017(5) 0.024(5) 0.018(5)
N15 0.027(3) 0.038(3) 0.036(3) 0.000 0.014(3) 0.000
O1W 0.087(5) 0.037(4) 0.067(5) 0.000 0.066(4) 0.000
O2W 0.059(5) 0.051(5) 0.059(5) 0.000 0.017(4) 0.000
O3W 0.071(5) 0.057(5) 0.056(5) 0.000 0.022(4) 0.000
O4W 0.010(6) 0.019(6) 0.028(7) -0.011(4) 0.000(4) 0.000(4)
O5W 0.022(11) 0.023(11) 0.025(11) 0.000 0.012(5) 0.000

loop_
_atom_type_symbol
_atom_type_description
_atom_type_scat_dispersion_real
_atom_type_scat_dispersion_imag
_atom_type_scat_source
C C 0.0181 0.0091 'International Tables Vol C Tables 4.2.6.8 and 6.1.1.4'
H H 0.0000 0.0000 'International Tables Vol C Tables 4.2.6.8 and 6.1.1.4'
N N 0.0311 0.0180 'International Tables Vol C Tables 4.2.6.8 and 6.1.1.4'
B B 0.0090 0.0039 'International Tables Vol C Tables 4.2.6.8 and 6.1.1.4'
O O 0.0492 0.0322 'International Tables Vol C Tables 4.2.6.8 and 6.1.1.4'
Fe Fe -1.1336 3.1974 'International Tables Vol C Tables 4.2.6.8 and 6.1.1.4'
Ni Ni -3.0029 0.5091 'International Tables Vol C Tables 4.2.6.8 and 6.1.1.4'

loop_
_geom_angle_atom_site_label_1
_geom_angle_atom_site_label_2
_geom_angle_atom_site_label_3
_geom_angle
_geom_angle_site_symmetry_1
_geom_angle_site_symmetry_3
C15 Fe1 C14 87.5(2) . .
C15 Fe1 C13 88.17(19) . .
C14 Fe1 C13 87.43(19) . .
C15 Fe1 N3 93.18(17) . .
C14 Fe1 N3 92.58(18) . .
C13 Fe1 N3 178.65(17) . .
C15 Fe1 N5 91.47(18) . .
C14 Fe1 N5 178.92(18) . .
C13 Fe1 N5 92.25(18) . .
N3 Fe1 N5 87.75(16) . .
C15 Fe1 N1 178.35(17) . .
C14 Fe1 N1 92.74(18) . .
C13 Fe1 N1 90.20(17) . .
N3 Fe1 N1 88.45(15) . .
N5 Fe1 N1 88.30(16) . .
N14 Ni1 N14 90.2(18) . 4_565
N14 Ni1 N9 89.1(9) . 4_565
N14 Ni1 N9 173.4(6) 4_565 4_565
N14 Ni1 N9 173.4(6) . .
N14 Ni1 N9 89.1(9) 4_565 .
N9 Ni1 N9 90.8(2) 4_565 .
N14 Ni1 N15 78.2(6) . .
N14 Ni1 N15 78.2(6) 4_565 .
N9 Ni1 N15 95.25(16) 4_565 .
N9 Ni1 N15 95.25(16) . .
N14 Ni1 N12 94.8(6) . .
N14 Ni1 N12 94.8(6) 4_565 .
N9 Ni1 N12 91.82(17) 4_565 .
N9 Ni1 N12 91.82(17) . .
N15 Ni1 N12 169.9(2) . .
N14 Ni1 N13 12.5(11) . 4_565
N14 Ni1 N13 93.4(4) 4_565 4_565
N9 Ni1 N13 87.3(8) 4_565 4_565
N9 Ni1 N13 173.9(7) . 4_565
N15 Ni1 N13 90.7(7) . 4_565
N12 Ni1 N13 82.4(7) . 4_565
N14 Ni1 N13 93.4(4) . .
N14 Ni1 N13 12.5(11) 4_565 .
N9 Ni1 N13 173.9(7) 4_565 .
N9 Ni1 N13 87.3(8) . .
N15 Ni1 N13 90.7(7) . .
N12 Ni1 N13 82.4(7) . .
N13 Ni1 N13 93.9(16) 4_565 .
N7 B1 N2 115.2(4) . .
N7 B1 N6 112.1(4) . .
N2 B1 N6 106.4(4) . .
N7 B1 N4 108.5(4) . .
N2 B1 N4 106.6(4) . .
N6 B1 N4 107.8(4) . .
C1 N1 N2 106.9(4) . .
C1 N1 Fe1 131.3(3) . .
N2 N1 Fe1 121.6(3) . .
C3 N2 N1 108.9(4) . .
C3 N2 B1 134.5(4) . .
N1 N2 B1 116.4(4) . .
C4 N3 N4 107.3(4) . .
C4 N3 Fe1 134.3(3) . .
N4 N3 Fe1 118.3(3) . .
C6 N4 N3 109.3(4) . .
C6 N4 B1 130.0(4) . .
N3 N4 B1 120.7(4) . .
C7 N5 N6 106.5(4) . .
C7 N5 Fe1 132.1(4) . .
N6 N5 Fe1 120.4(3) . .
C9 N6 N5 108.9(4) . .
C9 N6 B1 133.3(4) . .
N5 N6 B1 117.7(4) . .
C10 N7 N8 109.8(4) . .
C10 N7 B1 121.6(4) . .
N8 N7 B1 125.8(4) . .
C12 N8 N7 107.0(5) . .
C13 N9 Ni1 169.8(4) . .
N1 C1 C2 110.1(4) . .
C3 C2 C1 105.4(5) . .
N2 C3 C2 108.7(5) . .
N3 C4 C5 109.9(4) . .
C6 C5 C4 105.0(4) . .
N4 C6 C5 108.4(4) . .
N5 C7 C8 110.5(5) . .
C9 C8 C7 105.1(5) . .
N6 C9 C8 109.0(5) . .
C11 C10 N7 106.1(5) . .
C10 C11 C12 111.6(5) . .
N8 C12 C11 105.5(5) . .
N9 C13 Fe1 176.5(4) . .
N10 C14 Fe1 179.1(5) . .
N11 C15 Fe1 179.1(4) . .
C16 N12 C16 52.2(10) . 4_565
C16 N12 C20 71.3(7) . 4_565
C16 N12 C20 115.6(8) 4_565 4_565
C16 N12 C20 115.6(8) . .
C16 N12 C20 71.3(7) 4_565 .
C20 N12 C20 117.5(10) 4_565 .
C16 N12 Ni1 132.0(6) . .
C16 N12 Ni1 132.0(6) 4_565 .
C20 N12 Ni1 107.3(6) 4_565 .
C20 N12 Ni1 107.3(6) . .
C16 C16 N12 63.9(5) 4_565 .
C16 C16 C17 67.8(5) 4_565 .
N12 C16 C17 121.4(9) . .
C16 C16 C20 117.6(6) 4_565 4_565
N12 C16 C20 62.3(6) . 4_565
C17 C16 C20 119.5(9) . 4_565
C16 C16 C18 104.9(6) 4_565 4_565
N12 C16 C18 127.7(9) . 4_565
C17 C16 C18 42.2(6) . 4_565
C20 C16 C18 85.1(8) 4_565 4_565
C16 C16 C19 127.5(5) 4_565 4_565
N12 C16 C19 102.1(8) . 4_565
C17 C16 C19 82.4(7) . 4_565
C20 C16 C19 44.7(6) 4_565 4_565
C18 C16 C19 41.8(7) 4_565 4_565
C18 C17 C18 108.6(16) 4_565 .
C18 C17 C16 87.9(9) 4_565 .
C18 C17 C16 125.3(10) . .
C18 C17 C16 125.3(10) 4_565 4_565
C18 C17 C16 87.9(9) . 4_565
C16 C17 C16 44.4(10) . 4_565
C17 C18 C19 117.3(11) . .
C17 C18 C16 49.8(6) . 4_565
C19 C18 C16 70.5(8) . 4_565
C18 C19 C20 121.1(12) . .
C18 C19 C16 67.7(8) . 4_565
C20 C19 C16 56.1(7) . 4_565
C19 C20 C21 124.8(10) . .
C19 C20 N12 119.1(11) . .
C21 C20 N12 115.7(9) . .
C19 C20 C16 79.2(9) . 4_565
C21 C20 C16 151.2(10) . 4_565
N12 C20 C16 46.4(6) . 4_565
N13 C21 C22 118.9(18) . .
N13 C21 C20 118.5(16) . .
C22 C21 C20 122.5(12) . .
C23 C22 C21 119.6(14) . .
C24 C23 C22 119.7(16) . .
C23 C24 C25 118(2) . .
N13 C25 C24 122(2) . .
C25 N13 C21 121(2) . .
C25 N13 Ni1 127.1(16) . .
C21 N13 Ni1 111.8(18) . .
C26 N14 C30 117(3) . .
C26 N14 Ni1 127(2) . .
C30 N14 Ni1 115.8(15) . .
N14 C26 C27 124(2) . .
C28 C27 C26 118.9(18) . .
C27 C28 C29 119.5(16) . .
C28 C29 C30 119.7(12) . .
N14 C30 C29 121.2(17) . .
N14 C30 C31 114.9(16) . .
C29 C30 C31 124.0(10) . .
N15 C31 C32 120.6(10) . .
N15 C31 C30 114.9(8) . .
C32 C31 C30 124.5(11) . .
N15 C31 C35 58.0(6) . 4_565
C32 C31 C35 89.1(9) . 4_565
C30 C31 C35 120.3(9) . 4_565
N15 C31 C31 51.6(5) . 4_565
C32 C31 C31 90.3(7) . 4_565
C30 C31 C31 127.3(6) . 4_565
C35 C31 C31 95.4(6) 4_565 4_565
N15 C31 C34 89.0(7) . 4_565
C32 C31 C34 47.1(8) . 4_565
C30 C31 C34 136.1(9) . 4_565
C35 C31 C34 42.1(7) 4_565 4_565
C31 C31 C34 96.6(5) 4_565 4_565
C33 C32 C31 121.2(12) . .
C33 C32 C34 62.8(9) . 4_565
C31 C32 C34 89.2(10) . 4_565
C33 C32 C32 50.4(6) . 4_565
C31 C32 C32 89.7(7) . 4_565
C34 C32 C32 98.7(8) 4_565 4_565
C32 C33 C32 79.1(13) . 4_565
C32 C33 C34 65.6(8) . 4_565
C32 C33 C34 120.0(11) 4_565 4_565
C32 C33 C34 120.0(11) . .
C32 C33 C34 65.6(8) 4_565 .
C34 C33 C34 91.6(13) 4_565 .
C35 C34 C33 115.8(12) . .
C35 C34 C32 91.4(10) . 4_565
C33 C34 C32 51.6(9) . 4_565
C35 C34 C31 47.9(7) . 4_565
C33 C34 C31 82.5(8) . 4_565
C32 C34 C31 43.7(6) 4_565 4_565
C34 C35 N15 122.0(12) . .
C34 C35 C31 90.0(10) . 4_565
N15 C35 C31 53.5(6) . 4_565
C34 C35 C35 93.9(8) . 4_565
N15 C35 C35 46.2(5) . 4_565
C31 C35 C35 84.6(6) 4_565 4_565
C31 N15 C31 76.9(9) . 4_565
C31 N15 C35 68.4(6) . 4_565
C31 N15 C35 119.5(8) 4_565 4_565
C31 N15 C35 119.5(8) . .
C31 N15 C35 68.4(6) 4_565 .
C35 N15 C35 87.5(10) 4_565 .
C31 N15 Ni1 115.8(6) . .
C31 N15 Ni1 115.8(6) 4_565 .
C35 N15 Ni1 123.6(6) 4_565 .
C35 N15 Ni1 123.6(6) . .

loop_
_geom_bond_atom_site_label_1
_geom_bond_atom_site_label_2
_geom_bond_distance
_geom_bond_site_symmetry_2
Fe1 C15 1.913(5) .
Fe1 C14 1.916(5) .
Fe1 C13 1.920(5) .
Fe1 N3 1.967(4) .
Fe1 N5 1.972(4) .
Fe1 N1 1.986(4) .
Ni1 N14 2.01(4) .
Ni1 N14 2.01(4) 4_565
Ni1 N9 2.049(4) 4_565
Ni1 N9 2.049(4) .
Ni1 N15 2.091(6) .
Ni1 N12 2.107(7) .
Ni1 N13 2.16(3) 4_565
Ni1 N13 2.16(3) .
B1 N7 1.494(7) .
B1 N2 1.536(7) .
B1 N6 1.547(7) .
B1 N4 1.557(6) .
N1 C1 1.334(6) .
N1 N2 1.372(5) .
N2 C3 1.347(6) .
N3 C4 1.333(6) .
N3 N4 1.362(5) .
N4 C6 1.353(6) .
N5 C7 1.336(6) .
N5 N6 1.374(6) .
N6 C9 1.349(6) .
N7 C10 1.363(6) .
N7 N8 1.381(6) .
N8 C12 1.374(8) .
N9 C13 1.140(6) .
N10 C14 1.162(6) .
N11 C15 1.158(6) .
C1 C2 1.387(7) .
C2 C3 1.371(8) .
C4 C5 1.401(7) .
C5 C6 1.380(7) .
C7 C8 1.388(8) .
C8 C9 1.370(8) .
C10 C11 1.324(7) .
C11 C12 1.388(8) .
N12 C16 1.233(12) .
N12 C16 1.233(12) 4_565
N12 C20 1.507(10) 4_565
N12 C20 1.507(10) .
C16 C16 1.08(2) 4_565
C16 C17 1.434(13) .
C16 C20 1.613(16) 4_565
C16 C18 1.875(16) 4_565
C16 C19 1.909(16) 4_565
C17 C18 1.261(15) 4_565
C17 C18 1.261(15) .
C17 C16 1.434(13) 4_565
C18 C19 1.35(2) .
C18 C16 1.875(16) 4_565
C19 C20 1.367(17) .
C19 C16 1.909(16) 4_565
C20 C21 1.48(2) .
C20 C16 1.613(16) 4_565
C21 N13 1.34(3) .
C21 C22 1.413(16) .
C22 C23 1.37(2) .
C23 C24 1.37(4) .
C24 C25 1.38(3) .
C25 N13 1.31(4) .
N14 C26 1.33(3) .
N14 C30 1.38(3) .
C26 C27 1.41(2) .
C27 C28 1.35(3) .
C28 C29 1.37(3) .
C29 C30 1.420(15) .
C30 C31 1.453(17) .
C31 N15 1.305(12) .
C31 C32 1.404(15) .
C31 C35 1.508(15) 4_565
C31 C31 1.62(2) 4_565
C31 C34 2.034(16) 4_565
C32 C33 1.283(15) .
C32 C34 1.49(2) 4_565
C32 C32 1.63(3) 4_565
C33 C32 1.283(15) 4_565
C33 C34 1.456(19) 4_565
C33 C34 1.456(19) .
C34 C35 1.364(18) .
C34 C32 1.49(2) 4_565
C34 C31 2.034(16) 4_565
C35 N15 1.376(11) .
C35 C31 1.508(15) 4_565
C35 C35 1.90(2) 4_565
N15 C31 1.305(12) 4_565
N15 C35 1.376(11) 4_565
